data_7062253
loop_
_publ_author_name
'Chandra, Anushri'
'Dhibar, Papu'
'Dutta, Pragna'
'Paul, Piyali'
'Bhattacharya, Samaresh'

_publ_section_title
;
 N-(Aryl)pyrrole-2-aldimine complexes of ruthenium: synthesis, structure,
 and spectral and electrochemical properties
;
_journal_issue 7
_journal_name_full 'New Journal of Chemistry'
_journal_page_first 3492
_journal_page_last 3501
_journal_paper_doi 10.1039/D2NJ05295D
_journal_volume 47
_journal_year 2023
_chemical_absolute_configuration unk
_chemical_formula_moiety 'C26 H28 Cl2 N4 O2 Ru S2'
_chemical_formula_sum 'C26 H28 Cl2 N4 O2 Ru S2'
_chemical_formula_weight 664.61
_space_group_crystal_system monoclinic
_space_group_IT_number 5
_space_group_name_Hall 'C 2y'
_space_group_name_H-M_alt 'C 1 2 1'
_symmetry_Int_Tables_number 5
_audit_creation_date 2022-12-29
_audit_creation_method
;
Olex2 1.5
(compiled 2022.04.07 svn.rca3783a0 for OlexSys, GUI svn.r6498)
;
_audit_update_record
;
2023-01-02 deposited with the CCDC.	2023-01-05 downloaded from the CCDC.
;
_cell_angle_alpha 90
_cell_angle_beta 95.284(2)
_cell_angle_gamma 90
_cell_formula_units_Z 2
_cell_length_a 16.0714(13)
_cell_length_b 10.2764(8)
_cell_length_c 8.3434(7)
_cell_measurement_reflns_used 570
_cell_measurement_temperature 273(2)
_cell_measurement_theta_max 27.16
_cell_measurement_theta_min 4.78
_cell_volume 1372.11(19)
_computing_data_collection 'Bruker APEX-III SMART CCD'
_computing_molecular_graphics 'Olex2 1.5 (Dolomanov et al., 2009)'
_computing_publication_material 'Olex2 1.5 (Dolomanov et al., 2009)'
_computing_structure_refinement 'olex2.refine 1.5 (Bourhis et al., 2015)'
_computing_structure_solution 'SHELXT 2014/5 (Sheldrick, 2014)'
_diffrn_ambient_temperature 273.15
_diffrn_measured_fraction_theta_full 0.9804
_diffrn_measured_fraction_theta_max 0.9821
_diffrn_measurement_device_type CCD
_diffrn_radiation_type 'Mo K\a'
_diffrn_radiation_wavelength 0.71073
_diffrn_reflns_av_R_equivalents 0.0204
_diffrn_reflns_av_unetI/netI 0.0115
_diffrn_reflns_Laue_measured_fraction_full 0.9804
_diffrn_reflns_Laue_measured_fraction_max 0.9821
_diffrn_reflns_limit_h_max 20
_diffrn_reflns_limit_h_min -20
_diffrn_reflns_limit_k_max 13
_diffrn_reflns_limit_k_min -13
_diffrn_reflns_limit_l_max 10
_diffrn_reflns_limit_l_min -10
_diffrn_reflns_number 22687
_diffrn_reflns_point_group_measured_fraction_full 0.9824
_diffrn_reflns_point_group_measured_fraction_max 0.9823
_diffrn_reflns_theta_full 25.2417
_diffrn_reflns_theta_max 27.16
_diffrn_reflns_theta_min 4.78
_exptl_absorpt_coefficient_mu 0.945
_exptl_crystal_colour yellow
_exptl_crystal_density_diffrn 1.609
_exptl_crystal_description block
_exptl_crystal_F_000 646.9
_exptl_crystal_size_max 0.32
_exptl_crystal_size_mid 0.24
_exptl_crystal_size_min 0.20
_refine_diff_density_max 0.1779
_refine_diff_density_min -0.2233
_refine_diff_density_rms 0.0302
_refine_ls_abs_structure_details 'Hooft, R.W.W., Straver, L.H., Spek, A.L. (2010). J. Appl. Cryst., 43, 665-668.'
_refine_ls_abs_structure_Flack 0.340(5)
_refine_ls_d_res_high 0.7785
_refine_ls_d_res_low 4.2662
_refine_ls_goodness_of_fit_ref 1.0289
_refine_ls_hydrogen_treatment constr
_refine_ls_matrix_type full
_refine_ls_number_constraints 24
_refine_ls_number_parameters 170
_refine_ls_number_reflns 3005
_refine_ls_number_restraints 1
_refine_ls_restrained_S_all 1.0289
_refine_ls_R_factor_all 0.0137
_refine_ls_R_factor_gt 0.0137
_refine_ls_shift/su_max 0.0044
_refine_ls_shift/su_mean 0.0003
_refine_ls_structure_factor_coef Fsqd
_refine_ls_weighting_details 'w=1/[\s^2^(Fo^2^)+(0.0151P)^2^+0.8975P] where P=(Fo^2^+2Fc^2^)/3'
_refine_ls_weighting_scheme calc
_refine_ls_wR_factor_gt 0.0362
_refine_ls_wR_factor_ref 0.0362
_reflns_Friedel_coverage 0.983
_reflns_limit_h_max 20
_reflns_limit_h_min -20
_reflns_limit_k_max 13
_reflns_limit_k_min -13
_reflns_limit_l_max 10
_reflns_limit_l_min -10
_reflns_number_gt 3003
_reflns_number_total 3005
_reflns_threshold_expression I>=2u(I)
_cod_data_source_file d2nj05295d2.cif
_cod_data_source_block SB_ACRD13_0m_b
_cod_depositor_comments 'Adding full bibliography for 7062252--7062255.cif.'
_cod_original_sg_symbol_Hall ' C 2y'
_cod_original_sg_symbol_H-M 'C 2'
_cod_database_code 7062253
_olex2_refinement_description
;
1. Fixed Uiso
 At 1.2 times of:
  All C(H) groups
 At 1.5 times of:
  All C(H,H,H) groups
2.a Aromatic/amide H refined with riding coordinates:
 C11(H11), C5(H5), C10(H10), C2(H2), C3(H3), C7(H7), C8(H8), C1(H1)
2.b Idealised Me refined as rotating group:
 C12(H12a,H12b,H12c), C13(H13a,H13b,H13c)
;
_olex2_submission_special_instructions 'No special instructions were received'

loop_
_space_group_symop_id
_space_group_symop_operation_xyz
1 x,y,z
2 -x,y,-z
3 x+1/2,y+1/2,z
4 -x+1/2,y+1/2,-z

loop_
_atom_site_label
_atom_site_type_symbol
_atom_site_fract_x
_atom_site_fract_y
_atom_site_fract_z
_atom_site_U_iso_or_equiv
_atom_site_adp_type
_atom_site_occupancy
_atom_site_site_symmetry_order
_atom_site_refinement_flags_posn
_atom_site_refinement_flags_adp
_atom_site_refinement_flags_occupancy
Ru1 Ru 0.5 0.603053(12) 0.5 0.02435(4) Uani 1.000000 2 S T P
S1 S 0.52304(4) 0.75410(5) 0.69431(6) 0.03146(11) Uani 1.000000 1 . . .
Cl1 Cl 0.69436(3) 0.11977(7) -0.02104(7) 0.06556(18) Uani 1.000000 1 . . .
O1 O 0.45006(10) 0.82097(16) 0.7543(2) 0.0452(4) Uani 1.000000 1 . . .
N2 N 0.46946(12) 0.44474(16) 0.3383(2) 0.0306(4) Uani 1.000000 1 . . .
C11 C 0.59091(12) 0.42146(17) 0.1869(2) 0.0372(4) Uani 1.000000 1 . . .
H11 H 0.59896(12) 0.51100(17) 0.1933(2) 0.0447(4) Uiso 1.000000 1 R . .
C6 C 0.52581(12) 0.36416(18) 0.2615(2) 0.0307(4) Uani 1.000000 1 . . .
N1 N 0.37120(8) 0.58770(17) 0.50549(15) 0.0300(3) Uani 1.000000 1 . . .
C5 C 0.39002(11) 0.41428(16) 0.3264(2) 0.0344(3) Uani 1.000000 1 . . .
H5 H 0.37040(11) 0.34294(16) 0.2656(2) 0.0413(4) Uiso 1.000000 1 R . .
C10 C 0.64373(12) 0.3453(2) 0.1031(2) 0.0419(4) Uani 1.000000 1 . . .
H10 H 0.68704(12) 0.3834(2) 0.0531(2) 0.0502(5) Uiso 1.000000 1 R . .
C12 C 0.59441(17) 0.8797(2) 0.6487(3) 0.0604(6) Uani 1.000000 1 . . .
H12a H 0.5722(6) 0.9258(12) 0.5542(14) 0.0907(10) Uiso 1.000000 1 GR . .
H12b H 0.6022(10) 0.9390(11) 0.7377(10) 0.0907(10) Uiso 1.000000 1 GR . .
H12c H 0.6471(4) 0.8415(3) 0.630(2) 0.0907(10) Uiso 1.000000 1 GR . .
C2 C 0.23114(10) 0.5984(3) 0.5071(2) 0.0517(4) Uani 1.000000 1 . . .
H2 H 0.17868(10) 0.6263(3) 0.5312(2) 0.0620(5) Uiso 1.000000 1 R . .
C13 C 0.58303(15) 0.6912(2) 0.8674(2) 0.0532(5) Uani 1.000000 1 . . .
H13a H 0.5871(10) 0.7557(7) 0.9509(8) 0.0797(8) Uiso 1.000000 1 GR . .
H13b H 0.5563(6) 0.6148(10) 0.9045(13) 0.0797(8) Uiso 1.000000 1 GR . .
H13c H 0.6380(4) 0.6691(17) 0.8399(6) 0.0797(8) Uiso 1.000000 1 GR . .
C4 C 0.33497(11) 0.49129(16) 0.4072(2) 0.0342(3) Uani 1.000000 1 . . .
C3 C 0.24738(12) 0.4977(2) 0.4066(3) 0.0475(5) Uani 1.000000 1 . . .
H3 H 0.20838(12) 0.4444(2) 0.3494(3) 0.0570(6) Uiso 1.000000 1 R . .
C7 C 0.51716(12) 0.22895(17) 0.2572(2) 0.0396(4) Uani 1.000000 1 . . .
H7 H 0.47575(12) 0.18961(17) 0.3112(2) 0.0475(5) Uiso 1.000000 1 R . .
C8 C 0.56960(12) 0.15260(19) 0.1733(2) 0.0453(4) Uani 1.000000 1 . . .
H8 H 0.56337(12) 0.06264(19) 0.1700(2) 0.0543(5) Uiso 1.000000 1 R . .
C1 C 0.30845(12) 0.65161(18) 0.5670(2) 0.0404(4) Uani 1.000000 1 . . .
H1 H 0.31517(12) 0.72092(18) 0.6386(2) 0.0484(5) Uiso 1.000000 1 R . .
C9 C 0.63118(12) 0.2124(2) 0.0948(2) 0.0422(4) Uani 1.000000 1 . . .

loop_
_atom_site_aniso_label
_atom_site_aniso_U_11
_atom_site_aniso_U_22
_atom_site_aniso_U_33
_atom_site_aniso_U_12
_atom_site_aniso_U_13
_atom_site_aniso_U_23
Ru1 0.02913(7) 0.02032(7) 0.02412(7) -0.000000 0.00532(5) 0.000000
S1 0.0377(2) 0.0275(2) 0.0299(2) -0.00179(18) 0.00686(18) -0.00576(17)
Cl1 0.0579(3) 0.0693(5) 0.0695(3) 0.0211(3) 0.0062(2) -0.0279(3)
O1 0.0477(9) 0.0406(8) 0.0481(8) 0.0091(7) 0.0094(7) -0.0139(7)
N2 0.0372(8) 0.0255(7) 0.0296(8) 0.0003(6) 0.0053(6) -0.0010(6)
C11 0.0462(10) 0.0318(9) 0.0342(8) -0.0031(7) 0.0061(7) -0.0056(7)
C6 0.0366(9) 0.0276(8) 0.0277(8) -0.0005(7) 0.0015(7) -0.0046(6)
N1 0.0333(6) 0.0251(8) 0.0322(5) 0.0012(6) 0.0058(4) 0.0036(6)
C5 0.0429(9) 0.0270(8) 0.0330(8) -0.0049(7) 0.0009(7) -0.0003(6)
C10 0.0423(10) 0.0465(10) 0.0374(9) -0.0021(8) 0.0073(8) -0.0075(8)
C12 0.0760(16) 0.0488(13) 0.0597(14) -0.0304(11) 0.0236(12) -0.0187(10)
C2 0.0343(7) 0.0464(9) 0.0766(12) 0.0011(13) 0.0174(7) 0.0055(17)
C13 0.0647(13) 0.0568(13) 0.0360(10) 0.0122(10) -0.0062(9) -0.0122(9)
C4 0.0345(8) 0.0293(8) 0.0388(8) -0.0046(6) 0.0041(7) 0.0035(6)
C3 0.0356(9) 0.0434(11) 0.0635(13) -0.0095(8) 0.0053(9) 0.0008(9)
C7 0.0453(10) 0.0292(8) 0.0442(9) -0.0008(7) 0.0031(8) -0.0017(7)
C8 0.0515(11) 0.0286(7) 0.0542(11) 0.0062(8) -0.0031(9) -0.0080(8)
C1 0.0384(9) 0.0350(8) 0.0495(10) 0.0023(7) 0.0136(8) 0.0007(7)
C9 0.0415(9) 0.0441(10) 0.0396(9) 0.0107(8) -0.0037(7) -0.0136(8)

loop_
_atom_type_symbol
_atom_type_scat_dispersion_real
_atom_type_scat_dispersion_imag
_atom_type_scat_Cromer_Mann_a1
_atom_type_scat_Cromer_Mann_a2
_atom_type_scat_Cromer_Mann_a3
_atom_type_scat_Cromer_Mann_a4
_atom_type_scat_Cromer_Mann_b1
_atom_type_scat_Cromer_Mann_b2
_atom_type_scat_Cromer_Mann_b3
_atom_type_scat_Cromer_Mann_b4
_atom_type_scat_Cromer_Mann_c
_atom_type_scat_source
_atom_type_scat_dispersion_source
C 0.00347 0.00161 2.31000 1.02000 1.58860 0.86500 20.84390 10.20750 0.56870 51.65120 0.21560 'International Tables Volume C Table 6.1.1.4 (pp. 500-502)' 'Henke, Gullikson and Davis, At. Data and Nucl. Data Tables, 1993, 54, 2'
Cl 0.14873 0.16029 11.46040 7.19640 6.25560 1.64550 0.01040 1.16620 18.51940 47.77840 -9.55740 'International Tables Volume C Table 6.1.1.4 (pp. 500-502)' 'Henke, Gullikson and Davis, At. Data and Nucl. Data Tables, 1993, 54, 2'
H 0.00000 0.00000 0.49300 0.32291 0.14019 0.04081 10.51090 26.12570 3.14236 57.79970 0.00304 'International Tables Volume C Table 6.1.1.4 (pp. 500-502)' 'Henke, Gullikson and Davis, At. Data and Nucl. Data Tables, 1993, 54, 2'
N 0.00653 0.00323 12.21260 3.13220 2.01250 1.16630 0.00570 9.89330 28.99750 0.58260 -11.52900 'International Tables Volume C Table 6.1.1.4 (pp. 500-502)' 'Henke, Gullikson and Davis, At. Data and Nucl. Data Tables, 1993, 54, 2'
O 0.01158 0.00611 3.04850 2.28680 1.54630 0.86700 13.27710 5.70110 0.32390 32.90890 0.25080 'International Tables Volume C Table 6.1.1.4 (pp. 500-502)' 'Henke, Gullikson and Davis, At. Data and Nucl. Data Tables, 1993, 54, 2'
Ru -1.23940 0.83517 19.26740 12.91820 4.86337 1.56756 0.80852 8.43467 24.79970 94.29280 5.37874 'International Tables Volume C Table 6.1.1.4 (pp. 500-502)' 'Henke, Gullikson and Davis, At. Data and Nucl. Data Tables, 1993, 54, 2'
S 0.12424 0.12443 6.90530 5.20340 1.43790 1.58630 1.46790 22.21510 0.25360 56.17200 0.86690 'International Tables Volume C Table 6.1.1.4 (pp. 500-502)' 'Henke, Gullikson and Davis, At. Data and Nucl. Data Tables, 1993, 54, 2'

loop_
_geom_angle_atom_site_label_1
_geom_angle_atom_site_label_2
_geom_angle_atom_site_label_3
_geom_angle
_geom_angle_site_symmetry_1
_geom_angle_site_symmetry_3
_geom_angle_publ_flag
S1 Ru1 S1 92.78(3) 2_656 . ?
N2 Ru1 S1 93.28(4) . 2_656 ?
N2 Ru1 S1 93.28(4) 2_656 . ?
N2 Ru1 S1 172.24(5) . . ?
N2 Ru1 S1 172.24(5) 2_656 2_656 ?
N2 Ru1 N2 81.13(9) 2_656 . ?
N1 Ru1 S1 97.73(4) . . ?
N1 Ru1 S1 88.29(4) . 2_656 ?
N1 Ru1 S1 97.73(4) 2_656 2_656 ?
N1 Ru1 S1 88.29(4) 2_656 . ?
N1 Ru1 N2 77.61(7) 2_656 2_656 ?
N1 Ru1 N2 95.70(6) . 2_656 ?
N1 Ru1 N2 77.61(7) . . ?
N1 Ru1 N2 95.70(6) 2_656 . ?
N1 Ru1 N1 171.30(10) . 2_656 ?
O1 S1 Ru1 118.63(7) . . ?
C12 S1 Ru1 114.21(8) . . ?
C12 S1 O1 106.22(11) . . ?
C13 S1 Ru1 111.97(8) . . ?
C13 S1 O1 106.26(10) . . ?
C13 S1 C12 97.16(13) . . ?
C6 N2 Ru1 127.42(14) . . ?
C5 N2 Ru1 113.24(13) . . ?
C5 N2 C6 118.91(17) . . ?
C6 C11 H11 119.84(11) . . ?
C10 C11 H11 119.84(11) . . ?
C10 C11 C6 120.31(17) . . ?
C11 C6 N2 119.31(17) . . ?
C7 C6 N2 121.67(18) . . ?
C7 C6 C11 119.02(18) . . ?
C4 N1 Ru1 114.04(11) . 2_656 ?
C1 N1 Ru1 138.96(14) . 2_656 ?
C1 N1 C4 106.69(14) . . ?
H5 C5 N2 120.60(11) . . ?
C4 C5 N2 118.80(16) . . ?
C4 C5 H5 120.60(10) . . ?
H10 C10 C11 120.38(11) . . ?
C9 C10 C11 119.24(18) . . ?
C9 C10 H10 120.38(11) . . ?
H12a C12 S1 109.5 . . ?
H12b C12 S1 109.5 . . ?
H12b C12 H12a 109.5 . . ?
H12c C12 S1 109.5 . . ?
H12c C12 H12a 109.5 . . ?
H12c C12 H12b 109.5 . . ?
C3 C2 H2 126.30(11) . . ?
C1 C2 H2 126.30(13) . . ?
C1 C2 C3 107.39(16) . . ?
H13a C13 S1 109.5 . . ?
H13b C13 S1 109.5 . . ?
H13b C13 H13a 109.5 . . ?
H13c C13 S1 109.5 . . ?
H13c C13 H13a 109.5 . . ?
H13c C13 H13b 109.5 . . ?
C5 C4 N1 116.08(15) . . ?
C3 C4 N1 109.59(16) . . ?
C3 C4 C5 134.26(17) . . ?
C4 C3 C2 106.21(17) . . ?
H3 C3 C2 126.89(11) . . ?
H3 C3 C4 126.89(11) . . ?
H7 C7 C6 119.60(12) . . ?
C8 C7 C6 120.80(19) . . ?
C8 C7 H7 119.60(12) . . ?
H8 C8 C7 120.56(12) . . ?
C9 C8 C7 118.88(18) . . ?
C9 C8 H8 120.56(11) . . ?
C2 C1 N1 110.11(19) . . ?
H1 C1 N1 124.95(11) . . ?
H1 C1 C2 124.95(13) . . ?
C10 C9 Cl1 118.47(16) . . ?
C8 C9 Cl1 119.90(15) . . ?
C8 C9 C10 121.62(17) . . ?

loop_
_geom_bond_atom_site_label_1
_geom_bond_atom_site_label_2
_geom_bond_distance
_geom_bond_site_symmetry_2
_geom_bond_publ_flag
Ru1 S1 2.2504(5) 2_656 ?
Ru1 S1 2.2504(5) . ?
Ru1 N2 2.1415(17) . ?
Ru1 N2 2.1415(17) 2_656 ?
Ru1 N1 2.0806(13) . ?
Ru1 N1 2.0806(13) 2_656 ?
S1 O1 1.4853(15) . ?
S1 C12 1.790(2) . ?
S1 C13 1.782(2) . ?
Cl1 C9 1.7470(19) . ?
N2 C6 1.422(3) . ?
N2 C5 1.309(3) . ?
C11 H11 0.9300 . ?
C11 C6 1.396(3) . ?
C11 C10 1.390(3) . ?
C6 C7 1.397(3) . ?
N1 C4 1.380(2) . ?
N1 C1 1.344(2) . ?
C5 H5 0.9300 . ?
C5 C4 1.405(2) . ?
C10 H10 0.9300 . ?
C10 C9 1.382(3) . ?
C12 H12a 0.9600 . ?
C12 H12b 0.9600 . ?
C12 H12c 0.9600 . ?
C2 H2 0.9300 . ?
C2 C3 1.372(3) . ?
C2 C1 1.406(3) . ?
C13 H13a 0.9600 . ?
C13 H13b 0.9600 . ?
C13 H13c 0.9600 . ?
C4 C3 1.409(3) . ?
C3 H3 0.9300 . ?
C7 H7 0.9300 . ?
C7 C8 1.387(3) . ?
C8 H8 0.9300 . ?
C8 C9 1.380(3) . ?
C1 H1 0.9300 . ?

loop_
_geom_torsion_atom_site_label_1
_geom_torsion_atom_site_label_2
_geom_torsion_atom_site_label_3
_geom_torsion_atom_site_label_4
_geom_torsion
_geom_torsion_site_symmetry_1
_geom_torsion_site_symmetry_2
_geom_torsion_site_symmetry_3
_geom_torsion_site_symmetry_4
_geom_torsion_publ_flag
Ru1 N2 C6 C11 -46.74(16) . . . . ?
Ru1 N2 C6 C11 -46.74(16) 2_656 . . . ?
Ru1 N2 C6 C7 134.00(16) 2_656 . . . ?
Ru1 N2 C6 C7 134.00(16) . . . . ?
Ru1 N2 C5 C4 4.68(14) . . . . ?
Ru1 N2 C5 C4 4.68(14) 2_656 . . . ?
Ru1 N1 C4 C5 3.44(13) 2_656 . . . ?
Ru1 N1 C4 C5 3.44(13) . . . . ?
Ru1 N1 C4 C3 -173.92(13) 2_656 . . . ?
Ru1 N1 C4 C3 -173.92(13) . . . . ?
Ru1 N1 C1 C2 172.0(2) . . . . ?
Ru1 N1 C1 C2 172.0(2) 2_656 . . . ?
Cl1 C9 C10 C11 176.27(14) . . . . ?
Cl1 C9 C8 C7 -176.45(15) . . . . ?
N2 C6 C11 C10 -176.21(18) . . . . ?
N2 C6 C7 C8 176.00(18) . . . . ?
N2 C5 C4 N1 -5.54(19) . . . . ?
N2 C5 C4 C3 170.98(17) . . . . ?
C11 C6 C7 C8 -3.3(2) . . . . ?
C11 C10 C9 C8 -2.7(2) . . . . ?
C6 C7 C8 C9 0.5(2) . . . . ?
N1 C4 C3 C2 -0.62(18) . . . . ?
N1 C1 C2 C3 0.51(19) . . . . ?
C5 C4 C3 C2 -177.3(3) . . . . ?
C10 C9 C8 C7 2.5(2) . . . . ?
